data_2003963
loop_
_publ_author_name
'H\"okelek, T.'
'Necefouglu, H.'
'Balc\?i, M.'

_publ_section_title
Tetrakis(\m-benzoato-<i>O</i>:<i>O</i>')bis(<i>N</i>,<i>N</i>-diethylnicotinamide-<i>N</i>')dicopper(II)
_journal_issue 10
_journal_name_full 'Acta Crystallographica Section C'
_journal_page_first 2020
_journal_page_last 2023
_journal_paper_doi 10.1107/S0108270195000618
_journal_volume 51
_journal_year 1995
_chemical_formula_sum 'C48 H48 Cu2 N4 O10'
_chemical_formula_weight 968.2
_space_group_IT_number 61
_symmetry_cell_setting orthorhombic
_symmetry_space_group_name_Hall '-P 2bc 2ac'
_symmetry_space_group_name_H-M 'P c a b'
_atom_type_scat_source IntTabIV
_cell_angle_alpha 90
_cell_angle_beta 90
_cell_angle_gamma 90
_cell_formula_units_Z 8
_cell_length_a 10.881(2)
_cell_length_b 19.772(3)
_cell_length_c 21.563(3)
_cell_measurement_reflns_used 25
_cell_measurement_temperature 298
_cell_measurement_theta_max 10
_cell_measurement_theta_min 7
_cell_volume 4639.0(13)
_diffrn_measurement_device 'Enraf-Nonius CAD-4'
_diffrn_measurement_method \w/2\q
_diffrn_radiation_type MoK\a
_diffrn_radiation_wavelength .71069
_diffrn_reflns_av_R_equivalents .0141
_diffrn_reflns_limit_h_max 12
_diffrn_reflns_limit_h_min -01
_diffrn_reflns_limit_k_max 22
_diffrn_reflns_limit_k_min -01
_diffrn_reflns_limit_l_max 24
_diffrn_reflns_limit_l_min -01
_diffrn_reflns_number 5121
_diffrn_reflns_theta_max 24
_diffrn_standards_decay_% 1
_diffrn_standards_interval_count 250
_diffrn_standards_interval_time 120
_diffrn_standards_number 3
_exptl_absorpt_coefficient_mu 1.954
_exptl_absorpt_correction_type none
_exptl_crystal_colour green
_exptl_crystal_density_diffrn 2.772
_exptl_crystal_description 'Block like'
_exptl_crystal_size_max .22
_exptl_crystal_size_mid .22
_exptl_crystal_size_min .22
_refine_diff_density_max .01
_refine_diff_density_min -0.01
_refine_ls_extinction_method none
_refine_ls_goodness_of_fit_obs .36
_refine_ls_hydrogen_treatment 'H atoms located geometrically and not refined'
_refine_ls_number_parameters 289
_refine_ls_number_reflns 2770
_refine_ls_R_factor_obs .0453
_refine_ls_shift/esd_max .01
_refine_ls_structure_factor_coef F
_refine_ls_weighting_scheme
;Modified unit weights (F < 28.39, w=1.0; F >= 28.39, w=[28.39/F];
F^2^ =< 2\sF^2^, w=0.0
;
_refine_ls_wR_factor_obs .0486
_reflns_number_observed 2770
_reflns_number_total 3676
_reflns_observed_criterion I>2\s(I)
_cod_data_source_file ab1221.cif
_cod_data_source_block ab1221a
_cod_original_cell_volume 4639.0(10)
_cod_original_sg_symbol_Hall '-P 2bc -2ac'
_cod_database_code 2003963

loop_
_symmetry_equiv_pos_as_xyz
x,y,z
-x,1/2-y,1/2+z
1/2-x,y,1/2+z
1/2+x,1/2-y,z
-x,-y,-z
x,1/2+y,1/2-z
1/2+x,-y,1/2-z
1/2-x,1/2+y,-z

loop_
_atom_site_aniso_label
_atom_site_aniso_U_11
_atom_site_aniso_U_22
_atom_site_aniso_U_33
_atom_site_aniso_U_12
_atom_site_aniso_U_13
_atom_site_aniso_U_23
Cu 0.0406(4) 0.0343(4) 0.0366(4) -0.0040(5) -0.0049(5) -0.0031(5)
O1 0.048(3) 0.045(3) 0.065(4) -0.001(3) -0.016(3) -0.002(3)
O2 0.048(3) 0.044(3) 0.064(4) 0.004(3) -0.008(3) -0.008(3)
O3 0.057(3) 0.055(3) 0.039(3) -0.017(3) 0.002(3) -0.005(3)
O4 0.066(4) 0.050(3) 0.037(3) -0.013(3) 0.003(3) -0.002(3)
O5 0.065(4) 0.078(4) 0.062(4) 0.006(4) 0.013(4) -0.008(4)
N1 0.041(4) 0.030(3) 0.046(4) -0.009(3) -0.010(3) 0.000(3)
N2 0.065(5) 0.061(4) 0.062(4) 0.021(4) -0.012(4) -0.034(4)
C1 0.046(4) 0.044(4) 0.032(4) 0.005(4) -0.006(4) 0.003(4)
C2 0.043(4) 0.055(5) 0.029(4) 0.014(4) 0.000(4) -0.008(4)
C3 0.064(6) 0.054(5) 0.061(6) 0.023(5) 0.007(5) 0.002(5)
C4 0.085(7) 0.085(7) 0.066(6) 0.033(6) 0.005(7) -0.003(6)
C5 0.086(7) 0.100(7) 0.070(6) 0.055(6) -0.008(6) -0.006(6)
C6 0.063(6) 0.122(8) 0.080(7) 0.034(7) 0.000(6) -0.018(7)
C7 0.045(5) 0.089(6) 0.041(4) 0.016(5) -0.001(4) -0.006(5)
C8 0.034(4) 0.047(4) 0.037(4) 0.001(4) -0.007(4) 0.006(4)
C9 0.036(4) 0.063(5) 0.038(4) 0.012(4) -0.001(4) 0.014(4)
C10 0.061(6) 0.065(5) 0.038(4) 0.024(5) -0.006(5) 0.004(4)
C11 0.081(7) 0.091(7) 0.039(5) 0.034(6) -0.001(5) 0.014(5)
C12 0.070(6) 0.111(8) 0.053(5) 0.024(7) 0.006(6) 0.032(6)
C13 0.066(7) 0.098(7) 0.072(6) 0.022(6) 0.008(6) 0.040(6)
C14 0.043(5) 0.072(6) 0.049(5) 0.003(5) 0.007(5) 0.026(5)
C15 0.039(4) 0.042(4) 0.066(5) -0.003(4) -0.003(5) 0.000(4)
C16 0.024(4) 0.053(5) 0.070(5) -0.001(4) 0.002(5) -0.007(5)
C17 0.032(4) 0.045(5) 0.067(5) -0.001(4) -0.006(5) 0.002(5)
C18 0.037(4) 0.033(4) 0.051(5) -0.001(4) -0.006(4) -0.003(4)
C19 0.042(4) 0.027(4) 0.041(4) -0.002(4) -0.008(4) -0.004(4)
C20 0.048(5) 0.063(5) 0.049(5) 0.017(5) -0.015(5) -0.016(4)
C21 0.064(6) 0.053(5) 0.091(7) -0.010(6) 0.009(6) -0.014(6)
C22 0.074(7) 0.048(6) 0.117(8) 0.004(6) -0.008(7) 0.005(6)
C23 0.140(10) 0.086(7) 0.054(5) 0.033(8) -0.014(7) -0.036(5)
C24 0.150(10) 0.100(9) 0.063(6) -0.020(10) -0.021(8) -0.005(7)

loop_
_atom_site_label
_atom_site_fract_x
_atom_site_fract_y
_atom_site_fract_z
_atom_site_B_iso_or_equiv
Cu .05949(9) .05366(4) .01854(4) 2.94(2)
O1 -.0931(5) .1048(3) .0009(3) 4.10(10)
O2 .1936(5) -.0125(3) .0305(3) 4.10(10)
O3 -.0094(5) .0276(3) .0996(2) 4.00(10)
O4 .1109(5) .0643(3) -.0684(2) 4.10(10)
O5 .0409(6) .2244(3) .2181(3) 5.4(2)
N1 .1656(6) .1358(3) .0575(3) 3.10(10)
N2 .1305(7) .3260(4) .1930(3) 5.0(2)
C1 -0.1854(7) .0756(4) -.0219(4) 3.2(2)
C2 -0.2942(8) .1176(4) -.0391(3) 3.3(2)
C3 -0.2856(9) .1882(5) -.0347(4) 4.7(2)
C4 -0.3880(10) .2269(5) -.0548(5) 6.2(3)
C5 -0.4920(10) .1956(6) -.0799(5) 6.7(3)
C6 -0.4980(10) .1237(6) -.0832(5) 7.0(3)
C7 -0.3986(8) .0850(5) -.0626(4) 4.6(2)
C8 -.0795(7) -.0228(4) .1094(3) 3.1(2)
C9 -0.1287(7) -.0321(4) .1732(4) 3.6(2)
C10 -.0931(8) .0143(5) .2199(4) 4.3(2)
C11 -0.1480(10) .0066(5) .2800(4) 5.6(2)
C12 -0.2337(9) -.0445(6) .2903(4) 6.2(3)
C13 -0.2650(10) -.0908(6) .2435(4) 6.2(3)
C14 -0.2130(8) -.0847(5) .1841(4) 4.3(2)
C15 .2874(8) .1409(4) .0466(4) 3.9(2)
C16 .3578(7) .1863(4) .0808(4) 3.9(2)
C17 .3051(7) .2273(4) .1262(4) 3.8(2)
C18 .1782(7) .2215(4) .1343(4) 3.2(2)
C19 .1113(7) .1749(4) .1005(3) 2.9(2)
C20 .1104(8) .2582(4) .1848(4) 4.2(2)
C21 .1952(9) .3704(5) .1479(5) 5.5(2)
C22 .1170(10) .4307(5) .1277(5) 6.3(3)
C23 .0770(10) .3555(5) .2511(4) 7.5(3)
C24 .1550(10) .3380(6) .3063(5) 8.2(4)
H31 -0.214 .209 -0.019 6.1
H41 -0.386 .275 -0.051 8.1
H51 -0.558 .222 -0.095 8.8
H61 -0.569 .102 -0.099 9.0
H71 -0.402 .037 -0.064 6.0
H101 -0.035 .049 .212 5.6
H111 -0.126 .036 .313 7.2
H121 -0.272 -0.048 .330 8.0
H131 -0.322 -0.126 .252 8.1
H141 -0.234 -0.115 .152 5.6
H151 .325 .113 .016 5.0
H161 .444 .190 .073 5.1
H171 .353 .258 .150 4.9
H191 .026 .170 .108 3.8
H211 .216 .344 .112 7.1
H212 .268 .387 .167 7.1
H221 .162 .457 .099 8.2
H222 .044 .415 .109 8.2
H223 .097 .457 .163 8.2
H232 -0.003 .338 .257 9.7
H231 .073 .403 .247 9.7
H241 .120 .357 .343 10.6
H242 .159 .290 .311 10.6
H243 .236 .356 .301 10.6

loop_
_geom_angle_atom_site_label_1
_geom_angle_atom_site_label_2
_geom_angle_atom_site_label_3
_geom_angle
_geom_angle_publ_flag
O1 Cu O2 169.0(2) yes
O1 Cu O3 89.1(2) yes
O1 Cu O4 90.1(2) yes
O1 Cu N1 98.0(2) yes
O2 Cu O3 89.6(2) yes
O2 Cu O4 89.1(2) yes
O2 Cu N1 93.0(2) yes
O3 Cu O4 168.9(2) yes
O3 Cu N1 93.2(2) yes
O4 Cu N1 97.9(2) yes
Cu O1 C1 120.6(5) yes
Cu O3 C8 125.5(5) yes
Cu N1 C15 120.8(5) yes
Cu N1 C19 117.7(5) yes
C15 N1 C19 120.6(7) yes
C20 N2 C21 124.7(7) yes
C20 N2 C23 115.2(7) yes
C21 N2 C23 120.1(7) yes
O1 C1 C2 118.3(7) yes
C1 C2 C3 118.9(7) yes
C1 C2 C7 118.5(7) yes
C3 C2 C7 122.5(8) yes
O5 C20 C18 117.4(8) yes
N2 C20 C18 119.1(7) yes
C2 C3 C4 117.6(8) yes
C3 C4 C5 120.9(9) yes
C4 C5 C6 120.0(10) yes
C5 C6 C7 119.0(10) yes
C2 C7 C6 119.4(9) yes
O3 C8 C9 117.9(7) yes
C8 C9 C10 118.6(7) yes
C8 C9 C14 118.8(7) yes
C10 C9 C14 122.5(7) yes
C9 C10 C11 117.4(8) yes
C10 C11 C12 120.0(8) yes
C11 C12 C13 121.4(8) yes
C12 C13 C14 120.0(9) yes
C9 C14 C13 118.7(8) yes
N1 C15 C16 119.7(7) yes
C15 C16 C17 121.4(7) yes
C16 C17 C18 116.6(7) yes
C17 C18 C19 120.6(7) yes
C17 C18 C20 122.5(7) yes
C19 C18 C20 116.4(7) yes
N1 C19 C18 121.0(7) yes
O5 C20 N2 123.4(8) yes
N2 C21 C22 112.5(8) yes
N2 C23 C24 111.0(10) yes
C2 C3 H31 121.2(9) no
C4 C3 H31 121.2(9) no
C3 C4 H41 120.0(10) no
C5 C4 H41 120.0(10) no
C4 C5 H51 120.0(10) no
C6 C5 H51 120.0(10) no
C5 C6 H61 120.0(10) no
C7 C6 H61 120.0(10) no
C2 C7 H71 120.3(8) no
C6 C7 H71 120.3(9) no
C9 C10 H101 121.3(8) no
C11 C10 H101 121.3(8) no
C10 C11 H111 120.0(10) no
C12 C11 H111 120.0(9) no
C11 C12 H121 119.0(10) no
C13 C12 H121 119.0(10) no
C12 C13 H131 120.0(9) no
C14 C13 H131 120.0(10) no
C9 C14 H141 120.7(8) no
C13 C14 H141 120.7(9) no
N1 C15 H151 120.1(8) no
C16 C15 H151 120.1(8) no
C23 C24 H241 109.0(10) no
C23 C24 H242 109.0(10) no
C23 C24 H243 109.0(10) no
C15 C16 H161 119.3(8) no
C17 C16 H161 119.3(8) no
C16 C17 H171 121.7(8) no
C18 C17 H171 121.7(8) no
N1 C19 H191 119.5(7) no
C18 C19 H191 119.5(7) no
N2 C21 H211 108.7(8) no
N2 C21 H212 108.7(9) no
C22 C21 H211 108.7(9) no
C22 C21 H212 108.7(9) no
H211 C21 H212 109.0(10) no
C21 C22 H221 109.0(10) no
C21 C22 H222 109.5(8) no
C21 C22 H223 109.0(10) no
H221 C22 H222 109.0(10) no
H221 C22 H223 109.5(9) no
H222 C22 H223 109.0(10) no
N2 C23 H232 109.2(9) no
N2 C23 H231 109.2(9) no
C24 C23 H232 109.2(9) no
C24 C23 H231 109.0(10) no
H232 C23 H231 109.0(10) no
H241 C24 H242 109.0(10) no
H241 C24 H243 109.0(10) no
H242 C24 H243 109.0(10) no

loop_
_geom_bond_atom_site_label_1
_geom_bond_atom_site_label_2
_geom_bond_distance
_geom_bond_publ_flag
Cu O1 1.981(6) yes
Cu O2 1.976(6) yes
Cu O3 1.970(5) yes
Cu O4 1.969(5) yes
Cu N1 2.162(6) yes
O1 C1 1.259(9) yes
O3 C8 1.273(9) yes
O5 C20 1.240(10) yes
N1 C15 1.350(10) yes
N1 C19 1.343(9) yes
N2 C20 1.370(10) yes
N2 C21 1.490(10) yes
N2 C23 1.500(10) yes
C1 C2 1.490(10) yes
C2 C3 1.400(10) yes
C2 C7 1.400(10) yes
C3 C4 1.420(10) yes
C4 C5 1.40(2) yes
C5 C6 1.42(2) yes
C6 C7 1.400(10) yes
C8 C9 1.490(10) yes
C9 C10 1.420(10) yes
C9 C14 1.410(10) yes
C10 C11 1.430(10) yes
C11 C12 1.39(2) yes
C12 C13 1.400(10) yes
C13 C14 1.410(10) yes
C15 C16 1.390(10) yes
C16 C17 1.390(10) yes
C17 C18 1.400(10) yes
C18 C19 1.380(10) yes
C18 C20 1.500(10) yes
C21 C22 1.530(10) yes
C23 C24 1.50(2) yes

loop_
_geom_torsion_atom_site_label_1
_geom_torsion_atom_site_label_2
_geom_torsion_atom_site_label_3
_geom_torsion_atom_site_label_4
_geom_torsion
_geom_torsion_publ_flag
O1 Cu O3 C8 85.7(6) yes
O3 Cu O1 C1 -85.4(6) yes
O1 Cu N1 C15 -143.2(6) yes
O2 Cu N1 C15 37.5(6) yes
O3 Cu N1 C15 127.3(6) yes
O4 Cu N1 C15 -52.0(6) yes
Cu O1 C1 C2 -175.0(5) yes
C21 N2 C20 O5 -168.7(9) yes
C20 N2 C21 C22 123.6(9) yes
O2 Cu O3 C8 -83.4(6) yes
O4 Cu O1 C1 83.5(6) yes
O1 Cu N1 C19 47.4(6) yes
O2 Cu N1 C19 -131.9(5) yes
O3 Cu N1 C19 -42.2(5) yes
O4 Cu N1 C19 138.5(5) yes
Cu O3 C8 C9 -176.4(5) yes
C23 N2 C20 C18 -169.4(8) yes
C20 N2 C23 C24 77.5(1.2) yes
